data_4002138
loop_
_publ_author_name
'Sibille, Romain'
'Mazet, Thomas'
'Malaman, Bernard'
'Wang, Qirong'
'Didelot, Emilie'
'Fran\,cois, Michel'

_publ_section_title
;
 Site-Dependent Substitutions in Mixed-Metal Metal--Organic Frameworks: A
 Case Study and Guidelines for Analogous Systems
;
_journal_issue 1
_journal_name_full 'Chemistry of Materials'
_journal_page_first 133
_journal_paper_doi 10.1021/cm503570f
_journal_volume 27
_journal_year 2015
_chemical_formula_sum 'C16 H18 Co2.3 Fe2.7 O18'
_chemical_formula_weight 784.64
_chemical_name_systematic
;
 ?
;
_space_group_IT_number 14
_symmetry_space_group_name_Hall '-P 2ybc'
_symmetry_space_group_name_H-M 'P 1 21/c 1'
_atom_sites_solution_hydrogens geom
_atom_sites_solution_primary direct
_atom_sites_solution_secondary difmap
_audit_creation_method SHELXL-97
_cell_angle_alpha 90.00
_cell_angle_beta 96.7299(9)
_cell_angle_gamma 90.00
_cell_formula_units_Z 2
_cell_length_a 9.4574(4)
_cell_length_b 9.3706(3)
_cell_length_c 12.4237(5)
_cell_measurement_temperature 296(2)
_cell_volume 1093.42(7)
_computing_structure_refinement 'SHELXL-97 (Sheldrick, 1997)'
_diffrn_ambient_temperature 296(2)
_diffrn_measured_fraction_theta_full 0.997
_diffrn_measured_fraction_theta_max 0.997
_diffrn_radiation_monochromator graphite
_diffrn_radiation_source 'fine-focus sealed tube'
_diffrn_radiation_type MoK\a
_diffrn_radiation_wavelength 0.71073
_diffrn_reflns_av_R_equivalents 0.0348
_diffrn_reflns_av_sigmaI/netI 0.0227
_diffrn_reflns_limit_h_max 16
_diffrn_reflns_limit_h_min -16
_diffrn_reflns_limit_k_max 16
_diffrn_reflns_limit_k_min -16
_diffrn_reflns_limit_l_max 19
_diffrn_reflns_limit_l_min -21
_diffrn_reflns_number 42188
_diffrn_reflns_theta_full 37.82
_diffrn_reflns_theta_max 37.82
_diffrn_reflns_theta_min 2.17
_exptl_absorpt_coefficient_mu 3.553
_exptl_crystal_density_diffrn 2.383
_exptl_crystal_density_method 'not measured'
_exptl_crystal_F_000 781
_refine_diff_density_max 1.140
_refine_diff_density_min -0.436
_refine_diff_density_rms 0.104
_refine_ls_extinction_method none
_refine_ls_goodness_of_fit_ref 1.057
_refine_ls_hydrogen_treatment mixed
_refine_ls_matrix_type full
_refine_ls_number_parameters 178
_refine_ls_number_reflns 5865
_refine_ls_number_restraints 0
_refine_ls_restrained_S_all 1.057
_refine_ls_R_factor_all 0.0348
_refine_ls_R_factor_gt 0.0253
_refine_ls_shift/su_max 0.001
_refine_ls_shift/su_mean 0.000
_refine_ls_structure_factor_coef Fsqd
_refine_ls_weighting_details 'calc w=1/[\s^2^(Fo^2^)+(0.0259P)^2^+0.6672P] where P=(Fo^2^+2Fc^2^)/3'
_refine_ls_weighting_scheme calc
_refine_ls_wR_factor_gt 0.0582
_refine_ls_wR_factor_ref 0.0614
_reflns_number_gt 4943
_reflns_number_total 5865
_reflns_threshold_expression >2sigma(I)
_cod_data_source_file cm503570f_si_003.cif
_cod_data_source_block 10
_cod_depositor_comments 'Adding full bibliography for 4002129--4002143.cif.'
_cod_original_formula_sum 'C16 H18 Co2.30 Fe2.70 O18'
_cod_database_code 4002138

loop_
_symmetry_equiv_pos_as_xyz
'x, y, z'
'-x, y+1/2, -z+1/2'
'-x, -y, -z'
'x, -y-1/2, z-1/2'

loop_
_atom_site_label
_atom_site_type_symbol
_atom_site_fract_x
_atom_site_fract_y
_atom_site_fract_z
_atom_site_U_iso_or_equiv
_atom_site_adp_type
_atom_site_occupancy
_atom_site_symmetry_multiplicity
_atom_site_calc_flag
_atom_site_refinement_flags
Co1 Co 0.5000 0.0000 0.0000 0.00960(4) Uani 0.74 2 d SP
Fe1 Fe 0.5000 0.0000 0.0000 0.00960(4) Uani 0.26 2 d SP
Co2 Co 0.616058(18) 0.207342(17) -0.165235(13) 0.01048(4) Uani 0.43 1 d P
Fe2 Fe 0.616058(18) 0.207342(17) -0.165235(13) 0.01048(4) Uani 0.57 1 d P
Co3 Co 0.667639(18) -0.181016(17) -0.154476(14) 0.01099(4) Uani 0.35 1 d P
Fe3 Fe 0.667639(18) -0.181016(17) -0.154476(14) 0.01099(4) Uani 0.65 1 d P
O1 O 0.55091(9) 0.00418(9) -0.15941(7) 0.01066(14) Uani 1 1 d .
O2 O 0.63029(9) -0.25334(10) 0.17673(7) 0.01390(15) Uani 1 1 d .
O3 O 1.16830(10) -0.15871(11) 0.16001(9) 0.02016(19) Uani 1 1 d .
O4 O 0.64844(11) 0.42300(10) -0.16281(8) 0.01947(19) Uani 1 1 d .
O5 O 0.75375(13) 0.62722(10) -0.10895(10) 0.0254(2) Uani 1 1 d .
O6 O 0.54947(10) 0.27230(10) 0.16394(7) 0.01553(16) Uani 1 1 d .
O7 O 0.62657(10) 0.19050(9) 0.01279(7) 0.01409(15) Uani 1 1 d .
O8 O 0.66897(10) -0.13572(10) 0.02757(7) 0.01531(16) Uani 1 1 d .
O9 O 1.14334(11) 0.07912(11) 0.15358(9) 0.0217(2) Uani 1 1 d .
C1 C 0.73383(13) 0.49614(12) -0.09846(10) 0.01339(19) Uani 1 1 d .
C2 C 0.7241(2) 0.4084(2) 0.09055(13) 0.0379(5) Uani 1 1 d .
H2A H 0.7870 0.4047 0.1580 0.045 Uiso 1 1 calc R
H2B H 0.6664 0.4937 0.0926 0.045 Uiso 1 1 calc R
C3 C 0.62703(13) 0.28196(12) 0.08725(9) 0.01269(18) Uani 1 1 d .
C4 C 0.81572(14) 0.42479(15) -0.00159(10) 0.0172(2) Uani 1 1 d .
H4A H 0.8992 0.4813 0.0230 0.021 Uiso 1 1 calc R
H4B H 0.8476 0.3315 -0.0225 0.021 Uiso 1 1 calc R
C5 C 0.71382(12) -0.20009(12) 0.11518(10) 0.01137(17) Uani 1 1 d .
C6 C 0.87345(13) -0.20631(15) 0.14146(13) 0.0196(2) Uani 1 1 d .
H6A H 0.9141 -0.2609 0.0863 0.024 Uiso 1 1 calc R
H6B H 0.8978 -0.2536 0.2106 0.024 Uiso 1 1 calc R
C7 C 0.93469(14) -0.05606(16) 0.14654(14) 0.0237(3) Uani 1 1 d .
H7A H 0.8939 -0.0045 0.0827 0.028 Uiso 1 1 calc R
H7B H 0.9044 -0.0082 0.2092 0.028 Uiso 1 1 calc R
C8 C 1.09556(13) -0.04581(14) 0.15336(10) 0.01441(19) Uani 1 1 d .

loop_
_atom_site_aniso_label
_atom_site_aniso_U_11
_atom_site_aniso_U_22
_atom_site_aniso_U_33
_atom_site_aniso_U_23
_atom_site_aniso_U_13
_atom_site_aniso_U_12
Co1 0.01102(9) 0.00893(9) 0.00915(9) 0.00044(6) 0.00240(7) -0.00035(7)
Fe1 0.01102(9) 0.00893(9) 0.00915(9) 0.00044(6) 0.00240(7) -0.00035(7)
Co2 0.01288(7) 0.00826(6) 0.01027(7) 0.00079(5) 0.00125(5) -0.00121(5)
Fe2 0.01288(7) 0.00826(6) 0.01027(7) 0.00079(5) 0.00125(5) -0.00121(5)
Co3 0.01153(7) 0.00830(6) 0.01315(7) -0.00108(5) 0.00144(5) -0.00065(5)
Fe3 0.01153(7) 0.00830(6) 0.01315(7) -0.00108(5) 0.00144(5) -0.00065(5)
O1 0.0122(3) 0.0094(3) 0.0102(3) -0.0001(2) 0.0006(3) -0.0004(3)
O2 0.0124(3) 0.0156(4) 0.0139(4) 0.0027(3) 0.0026(3) -0.0010(3)
O3 0.0120(4) 0.0192(4) 0.0293(5) -0.0033(4) 0.0028(3) -0.0001(3)
O4 0.0243(5) 0.0116(4) 0.0201(4) 0.0010(3) -0.0076(4) -0.0020(3)
O5 0.0284(5) 0.0095(4) 0.0360(6) 0.0024(4) -0.0060(4) -0.0018(4)
O6 0.0185(4) 0.0169(4) 0.0118(4) -0.0029(3) 0.0046(3) -0.0047(3)
O7 0.0176(4) 0.0135(4) 0.0115(3) -0.0029(3) 0.0034(3) -0.0054(3)
O8 0.0131(4) 0.0200(4) 0.0131(4) 0.0040(3) 0.0026(3) 0.0034(3)
O9 0.0146(4) 0.0178(4) 0.0333(6) -0.0039(4) 0.0046(4) -0.0049(3)
C1 0.0141(5) 0.0110(4) 0.0152(5) 0.0001(4) 0.0026(4) -0.0008(4)
C2 0.0667(13) 0.0335(8) 0.0163(6) -0.0106(6) 0.0167(7) -0.0380(9)
C3 0.0169(5) 0.0116(4) 0.0095(4) -0.0004(3) 0.0013(4) -0.0039(4)
C4 0.0165(5) 0.0183(5) 0.0160(5) 0.0043(4) -0.0010(4) -0.0068(4)
C5 0.0100(4) 0.0103(4) 0.0138(4) 0.0005(3) 0.0014(3) -0.0003(3)
C6 0.0096(4) 0.0180(5) 0.0307(7) 0.0092(5) 0.0002(4) -0.0004(4)
C7 0.0113(5) 0.0193(6) 0.0404(8) -0.0034(5) 0.0030(5) -0.0023(4)
C8 0.0111(4) 0.0180(5) 0.0142(5) -0.0034(4) 0.0022(4) -0.0024(4)

loop_
_atom_type_symbol
_atom_type_description
_atom_type_scat_dispersion_real
_atom_type_scat_dispersion_imag
_atom_type_scat_source
C C 0.0033 0.0016 'International Tables Vol C Tables 4.2.6.8 and 6.1.1.4'
H H 0.0000 0.0000 'International Tables Vol C Tables 4.2.6.8 and 6.1.1.4'
O O 0.0106 0.0060 'International Tables Vol C Tables 4.2.6.8 and 6.1.1.4'
Co Co 0.3494 0.9721 'International Tables Vol C Tables 4.2.6.8 and 6.1.1.4'
Fe Fe 0.3463 0.8444 'International Tables Vol C Tables 4.2.6.8 and 6.1.1.4'

loop_
_geom_angle_atom_site_label_1
_geom_angle_atom_site_label_2
_geom_angle_atom_site_label_3
_geom_angle
_geom_angle_site_symmetry_1
_geom_angle_site_symmetry_3
O8 Co1 O8 180.00(7) 3_655 .
O8 Co1 O1 84.72(3) 3_655 3_655
O8 Co1 O1 95.28(3) . 3_655
O8 Co1 O1 95.28(3) 3_655 .
O8 Co1 O1 84.72(3) . .
O1 Co1 O1 180.00(4) 3_655 .
O8 Co1 O7 94.99(4) 3_655 3_655
O8 Co1 O7 85.01(4) . 3_655
O1 Co1 O7 82.31(3) 3_655 3_655
O1 Co1 O7 97.69(3) . 3_655
O8 Co1 O7 85.01(4) 3_655 .
O8 Co1 O7 94.99(4) . .
O1 Co1 O7 97.69(3) 3_655 .
O1 Co1 O7 82.31(3) . .
O7 Co1 O7 180.00(5) 3_655 .
O8 Fe1 O8 180.00(7) 3_655 .
O8 Fe1 O1 84.72(3) 3_655 3_655
O8 Fe1 O1 95.28(3) . 3_655
O8 Fe1 O1 95.28(3) 3_655 .
O8 Fe1 O1 84.72(3) . .
O1 Fe1 O1 180.00(4) 3_655 .
O8 Fe1 O7 94.99(4) 3_655 3_655
O8 Fe1 O7 85.01(4) . 3_655
O1 Fe1 O7 82.31(3) 3_655 3_655
O1 Fe1 O7 97.69(3) . 3_655
O8 Fe1 O7 85.01(4) 3_655 .
O8 Fe1 O7 94.99(4) . .
O1 Fe1 O7 97.69(3) 3_655 .
O1 Fe1 O7 82.31(3) . .
O7 Fe1 O7 180.00(5) 3_655 .
O1 Co2 O4 169.93(4) . .
O1 Co2 O3 95.45(4) . 3_755
O4 Co2 O3 94.09(4) . 3_755
O1 Co2 O6 93.68(4) . 4_565
O4 Co2 O6 87.30(4) . 4_565
O3 Co2 O6 102.86(4) 3_755 4_565
O1 Co2 O7 82.76(3) . .
O4 Co2 O7 93.83(4) . .
O3 Co2 O7 91.38(4) 3_755 .
O6 Co2 O7 165.60(4) 4_565 .
O1 Co2 O2 82.53(3) . 3_655
O4 Co2 O2 88.02(4) . 3_655
O3 Co2 O2 177.32(4) 3_755 3_655
O6 Co2 O2 75.58(3) 4_565 3_655
O7 Co2 O2 90.11(3) . 3_655
O1 Fe2 O4 169.93(4) . .
O1 Fe2 O3 95.45(4) . 3_755
O4 Fe2 O3 94.09(4) . 3_755
O1 Fe2 O6 93.68(4) . 4_565
O4 Fe2 O6 87.30(4) . 4_565
O3 Fe2 O6 102.86(4) 3_755 4_565
O1 Fe2 O7 82.76(3) . .
O4 Fe2 O7 93.83(4) . .
O3 Fe2 O7 91.38(4) 3_755 .
O6 Fe2 O7 165.60(4) 4_565 .
O1 Fe2 O2 82.53(3) . 3_655
O4 Fe2 O2 88.02(4) . 3_655
O3 Fe2 O2 177.32(4) 3_755 3_655
O6 Fe2 O2 75.58(3) 4_565 3_655
O7 Fe2 O2 90.11(3) . 3_655
O9 Co3 O5 95.22(5) 3_755 1_545
O9 Co3 O1 94.17(4) 3_755 .
O5 Co3 O1 162.73(5) 1_545 .
O9 Co3 O2 100.50(4) 3_755 4
O5 Co3 O2 91.88(4) 1_545 4
O1 Co3 O2 100.62(3) . 4
O9 Co3 O6 173.98(4) 3_755 3_655
O5 Co3 O6 90.69(4) 1_545 3_655
O1 Co3 O6 80.39(4) . 3_655
O2 Co3 O6 78.15(3) 4 3_655
O9 Co3 O8 90.26(4) 3_755 .
O5 Co3 O8 86.19(4) 1_545 .
O1 Co3 O8 79.30(3) . .
O2 Co3 O8 169.21(3) 4 .
O6 Co3 O8 91.24(3) 3_655 .
O9 Fe3 O5 95.22(5) 3_755 1_545
O9 Fe3 O1 94.17(4) 3_755 .
O5 Fe3 O1 162.73(5) 1_545 .
O9 Fe3 O2 100.50(4) 3_755 4
O5 Fe3 O2 91.88(4) 1_545 4
O1 Fe3 O2 100.62(3) . 4
O9 Fe3 O6 173.98(4) 3_755 3_655
O5 Fe3 O6 90.69(4) 1_545 3_655
O1 Fe3 O6 80.39(4) . 3_655
O2 Fe3 O6 78.15(3) 4 3_655
O9 Fe3 O8 90.26(4) 3_755 .
O5 Fe3 O8 86.19(4) 1_545 .
O1 Fe3 O8 79.30(3) . .
O2 Fe3 O8 169.21(3) 4 .
O6 Fe3 O8 91.24(3) 3_655 .
Fe2 O1 Co2 0.000(10) . .
Fe2 O1 Fe3 129.57(4) . .
Co2 O1 Fe3 129.57(4) . .
Fe2 O1 Co3 129.57(4) . .
Co2 O1 Co3 129.57(4) . .
Fe3 O1 Co3 0.000(12) . .
Fe2 O1 Fe1 99.07(4) . .
Co2 O1 Fe1 99.07(4) . .
Fe3 O1 Fe1 97.95(3) . .
Co3 O1 Fe1 97.95(3) . .
Fe2 O1 Co1 99.07(4) . .
Co2 O1 Co1 99.07(4) . .
Fe3 O1 Co1 97.95(3) . .
Co3 O1 Co1 97.95(3) . .
Fe1 O1 Co1 0.0 . .
C5 O2 Fe3 130.73(8) . 4_556
C5 O2 Co3 130.73(8) . 4_556
Fe3 O2 Co3 0.000(8) 4_556 4_556
C5 O2 Co2 125.04(8) . 3_655
Fe3 O2 Co2 99.08(4) 4_556 3_655
Co3 O2 Co2 99.08(4) 4_556 3_655
C5 O2 Fe2 125.04(8) . 3_655
Fe3 O2 Fe2 99.08(4) 4_556 3_655
Co3 O2 Fe2 99.08(4) 4_556 3_655
Co2 O2 Fe2 0.000(2) 3_655 3_655
C8 O3 Fe2 135.32(9) . 3_755
C8 O3 Co2 135.32(9) . 3_755
Fe2 O3 Co2 0.000(13) 3_755 3_755
C1 O4 Co2 128.80(8) . .
C1 O4 Fe2 128.80(8) . .
Co2 O4 Fe2 0.000(13) . .
C1 O5 Fe3 147.03(10) . 1_565
C1 O5 Co3 147.03(10) . 1_565
Fe3 O5 Co3 0.000(9) 1_565 1_565
C3 O6 Fe2 127.24(8) . 4_566
C3 O6 Co2 127.24(8) . 4_566
Fe2 O6 Co2 0.000(3) 4_566 4_566
C3 O6 Fe3 126.88(8) . 3_655
Fe2 O6 Fe3 104.43(4) 4_566 3_655
Co2 O6 Fe3 104.43(4) 4_566 3_655
C3 O6 Co3 126.88(8) . 3_655
Fe2 O6 Co3 104.43(4) 4_566 3_655
Co2 O6 Co3 104.43(4) 4_566 3_655
Fe3 O6 Co3 0.000(12) 3_655 3_655
C3 O7 Co1 125.04(8) . .
C3 O7 Fe1 125.04(8) . .
Co1 O7 Fe1 0.0 . .
C3 O7 Co2 133.03(8) . .
Co1 O7 Co2 91.49(3) . .
Fe1 O7 Co2 91.49(3) . .
C3 O7 Fe2 133.03(8) . .
Co1 O7 Fe2 91.49(3) . .
Fe1 O7 Fe2 91.49(3) . .
Co2 O7 Fe2 0.000(12) . .
C5 O8 Co1 127.95(8) . .
C5 O8 Fe1 127.95(8) . .
Co1 O8 Fe1 0.0 . .
C5 O8 Co3 135.76(8) . .
Co1 O8 Co3 92.07(3) . .
Fe1 O8 Co3 92.07(3) . .
C5 O8 Fe3 135.76(8) . .
Co1 O8 Fe3 92.07(3) . .
Fe1 O8 Fe3 92.07(3) . .
Co3 O8 Fe3 0.000(8) . .
C8 O9 Fe3 139.22(9) . 3_755
C8 O9 Co3 139.22(9) . 3_755
Fe3 O9 Co3 0.000(13) 3_755 3_755
O5 C1 O4 123.84(12) . .
O5 C1 C4 116.64(11) . .
O4 C1 C4 119.51(11) . .
C3 C2 C4 117.45(12) . .
C3 C2 H2A 107.9 . .
C4 C2 H2A 107.9 . .
C3 C2 H2B 107.9 . .
C4 C2 H2B 107.9 . .
H2A C2 H2B 107.2 . .
O7 C3 O6 123.27(11) . .
O7 C3 C2 120.51(12) . .
O6 C3 C2 116.21(11) . .
C1 C4 C2 111.12(14) . .
C1 C4 H4A 109.4 . .
C2 C4 H4A 109.4 . .
C1 C4 H4B 109.4 . .
C2 C4 H4B 109.4 . .
H4A C4 H4B 108.0 . .
O2 C5 O8 122.34(11) . .
O2 C5 C6 122.30(11) . .
O8 C5 C6 115.36(11) . .
C5 C6 C7 109.87(11) . .
C5 C6 H6A 109.7 . .
C7 C6 H6A 109.7 . .
C5 C6 H6B 109.7 . .
C7 C6 H6B 109.7 . .
H6A C6 H6B 108.2 . .
C8 C7 C6 115.82(12) . .
C8 C7 H7A 108.3 . .
C6 C7 H7A 108.3 . .
C8 C7 H7B 108.3 . .
C6 C7 H7B 108.3 . .
H7A C7 H7B 107.4 . .
O9 C8 O3 126.14(12) . .
O9 C8 C7 114.70(12) . .
O3 C8 C7 119.15(11) . .

loop_
_geom_bond_atom_site_label_1
_geom_bond_atom_site_label_2
_geom_bond_distance
_geom_bond_site_symmetry_2
Co1 O8 2.0396(9) 3_655
Co1 O8 2.0396(9) .
Co1 O1 2.0927(9) 3_655
Co1 O1 2.0927(9) .
Co1 O7 2.1448(9) 3_655
Co1 O7 2.1448(9) .
Fe1 O8 2.0396(9) 3_655
Fe1 O8 2.0396(9) .
Fe1 O1 2.0927(9) 3_655
Fe1 O1 2.0927(9) .
Fe1 O7 2.1448(9) 3_655
Fe1 O7 2.1448(9) .
Co2 O1 2.0048(8) .
Co2 O4 2.0436(10) .
Co2 O3 2.0833(10) 3_755
Co2 O6 2.1503(9) 4_565
Co2 O7 2.2080(9) .
Co2 O2 2.3572(9) 3_655
Fe2 O1 2.0048(8) .
Fe2 O4 2.0436(10) .
Fe2 O3 2.0833(10) 3_755
Fe2 O6 2.1503(9) 4_565
Fe2 O7 2.2080(9) .
Fe2 O2 2.3572(9) 3_655
Co3 O9 2.0255(10) 3_755
Co3 O5 2.0259(10) 1_545
Co3 O1 2.0538(8) .
Co3 O2 2.1742(9) 4
Co3 O6 2.2147(10) 3_655
Co3 O8 2.2997(9) .
Fe3 O9 2.0255(10) 3_755
Fe3 O5 2.0259(10) 1_545
Fe3 O1 2.0538(8) .
Fe3 O2 2.1742(9) 4
Fe3 O6 2.2147(10) 3_655
Fe3 O8 2.2997(9) .
O2 C5 1.2646(14) .
O2 Fe3 2.1742(9) 4_556
O2 Co3 2.1742(9) 4_556
O2 Co2 2.3572(9) 3_655
O2 Fe2 2.3572(9) 3_655
O3 C8 1.2594(16) .
O3 Fe2 2.0833(10) 3_755
O3 Co2 2.0833(10) 3_755
O4 C1 1.2687(15) .
O5 C1 1.2518(15) .
O5 Fe3 2.0259(10) 1_565
O5 Co3 2.0259(10) 1_565
O6 C3 1.2720(14) .
O6 Fe2 2.1503(9) 4_566
O6 Co2 2.1503(9) 4_566
O6 Fe3 2.2147(10) 3_655
O6 Co3 2.2147(10) 3_655
O7 C3 1.2606(14) .
O8 C5 1.2729(14) .
O9 C8 1.2547(16) .
O9 Fe3 2.0255(10) 3_755
O9 Co3 2.0255(10) 3_755
C1 C4 1.5089(17) .
C2 C3 1.4962(18) .
C2 C4 1.522(2) .
C2 H2A 0.9700 .
C2 H2B 0.9700 .
C4 H4A 0.9700 .
C4 H4B 0.9700 .
C5 C6 1.5079(17) .
C6 C7 1.521(2) .
C6 H6A 0.9700 .
C6 H6B 0.9700 .
C7 C8 1.5169(18) .
C7 H7A 0.9700 .
C7 H7B 0.9700 .
